data_2108695
loop_
_publ_author_name
'Lindenthal, Lorenz'
'Ruh, Thomas'
'Rameshan, Raffael'
'Summerer, Harald'
'Nenning, Andreas'
'Herzig, Christopher'
'L\"offler, Stefan'
'Limbeck, Andreas'
'Opitz, Alexander Karl'
'Blaha, Peter'
'Rameshan, Christoph'

_publ_section_title
;
 Ca-doped rare earth perovskite materials for tailored exsolution of metal
 nanoparticles
;
_journal_issue 6
_journal_name_full 'Acta Crystallographica Section B'
_journal_page_first
;
;
_journal_paper_doi 10.1107/S2052520620013475
_journal_volume 76
_journal_year 2020
_chemical_formula_structural 'Nd0.6 Ca0.4 Fe O3'
_chemical_formula_sum 'Ca0.4 Fe Nd0.6 O3'
_chemical_formula_weight 206.42
_chemical_name_common
;
Neodymium calcium ferrite
;
_chemical_name_systematic
;
Neodymium calcium iron oxide
;
_space_group_crystal_system orthorhombic
_space_group_IT_number 62
_space_group_name_Hall '-P 2ac 2n'
_space_group_name_H-M_alt 'P n m a'
_symmetry_Int_Tables_number 62
_symmetry_space_group_name_H-M 'P n m a'
_cell_angle_alpha 90
_cell_angle_beta 90
_cell_angle_gamma 90
_cell_formula_units_Z 4
_cell_length_a 5.533425
_cell_length_b 7.725984
_cell_length_c 5.448728
_cell_measurement_temperature 295
_cell_volume 232.939
_computing_structure_refinement 'HighScore Plus 4.8.0'
_diffrn_ambient_temperature 295
_diffrn_measurement_device_type 'PANalytical X'Pert Pro'
_diffrn_radiation_probe x-ray
_diffrn_radiation_type 'Cu K\a~1+2~'
_diffrn_radiation_wavelength 1.540598
_diffrn_source 'sealed X-ray tube'
_diffrn_source_target Cu
_exptl_crystal_density_diffrn 5.89477248
_exptl_crystal_density_method 'not measured'
_exptl_crystal_F_000 376.51775112
_pd_instr_cons_illum_flag no
_pd_meas_2theta_range_inc 0.02000000
_pd_meas_2theta_range_max 116.98302676
_pd_meas_2theta_range_min 15.00302676
_pd_meas_datetime_initiated '6/21/2018 10:34:26 AM'
_pd_meas_number_of_points 5100
_pd_meas_scan_method step
_pd_proc_2theta_range_inc 0.02000000
_pd_proc_2theta_range_max 116.98302676
_pd_proc_2theta_range_min 15.00302676
_pd_proc_ls_background_function 'Vorhandenen Untergrund benutzen'
_pd_proc_ls_pref_orient_corr 'March/Dollase Modell'
_pd_proc_ls_profile_function Pseudo-Voigt
_pd_proc_ls_prof_R_factor 0.02353662
_pd_proc_ls_prof_wR_expected 0.02595615
_pd_proc_ls_prof_wR_factor 0.03044061
_pd_proc_number_of_points 5100
_pd_spec_mounting 'Si single crystal'
_pd_spec_mount_mode reflection
_pd_spec_shape irregular
_refine_ls_goodness_of_fit_all 1.17277075
_refine_ls_matrix_type full
_refine_ls_R_I_factor 0.01111423
_refine_ls_weighting_details 1/[Y~i~+\s(Y~i~)]
_refine_ls_weighting_scheme sigma
_reflns_d_resolution_high 0.905
_reflns_d_resolution_low 4.417
_reflns_limit_h_max 6
_reflns_limit_h_min 0
_reflns_limit_k_max 8
_reflns_limit_k_min 0
_reflns_limit_l_max 6
_reflns_limit_l_min 0
_reflns_number_observed 178
_cod_data_source_file je5034sup1.cif
_cod_data_source_block Nd0.6_Rietveld
_cod_original_cell_volume 232.939400
_cod_original_formula_sum 'Nd0.6 Ca0.4 Fe O3'
_cod_database_code 2108695
_xact_pref_orient_vector_h 0.00000000
_xact_pref_orient_vector_k 0.00000000
_xact_pref_orient_vector_l 1.00000000
_xact_pref_orient_param 1.000000
_xact_scale_factor 0.000635
_xact_cagliotti_u 0.948956
_xact_cagliotti_v 0.000000
_xact_cagliotti_w 0.080536
_xact_shape_param_1 0.600000
_xact_shape_param_2 0.000000
_xact_shape_param_3 0.000000
_xact_asym_param_1 0.025000
_xact_asym_param_2 0.025000

loop_
_symmetry_equiv_pos_as_xyz
'x, y, z'
'-x+1/2, -y, z+1/2'
'x+1/2, -y+1/2, -z+1/2'
'-x, y+1/2, -z'
'-x, -y, -z'
'x+1/2, y, -z+1/2'
'-x+1/2, y+1/2, z+1/2'
'x, -y+1/2, z'

loop_
_atom_site_label
_atom_site_type_symbol
_atom_site_fract_x
_atom_site_fract_y
_atom_site_fract_z
_atom_site_U_iso_or_equiv
_atom_site_thermal_displace_type
_atom_site_occupancy
_atom_site_symmetry_multiplicity
_atom_site_Wyckoff_symbol
_atom_site_calc_flag
ND1 Nd 0.043050 0.250000 0.493855 0.004407 Uiso 0.603236 4 c d
FE1 Fe 0.000000 0.000000 0.000000 0.001482 Uiso 1.000000 4 a d
O1 O 0.492082 0.250000 0.589744 0.005598 Uiso 1.000000 4 c d
O2 O 0.282599 0.050885 0.228095 0.005598 Uiso 1.000000 8 d d
CA1 Ca 0.043050 0.250000 0.493855 0.004407 Uiso 0.396764 4 c d

loop_
_pd_peak_id
_pd_peak_2theta_centroid
_pd_peak_d_spacing
_pd_peak_pk_height
_pd_peak_pk_intensity
_pd_peak_width_2theta
PK1 20.0883 4.417 12.8 5.6071 0.3314
PK2 23.0516 3.855 181.2 82.6323 0.3456
PK3 23.1683 3.836 145.0 66.2479 0.3462
PK4 25.8223 3.447 286.4 136.1594 0.3602
PK5 32.4935 2.753 868.3 458.7518 0.4003
PK6 32.8370 2.725 3884.4 2063.7800 0.4026
PK7 33.0100 2.711 864.6 460.6532 0.4037
PK8 34.5642 2.593 178.8 97.7373 0.4141
PK9 36.5511 2.456 7.4 4.1845 0.4279
PK10 36.9013 2.434 3.9 2.1944 0.4303
PK11 38.4291 2.341 25.8 15.0279 0.4413
PK12 38.7648 2.321 58.5 34.2670 0.4438
PK13 38.7991 2.319 56.0 32.8263 0.4440
PK14 40.2134 2.241 233.6 140.1475 0.4545
PK15 40.6438 2.218 266.2 160.8532 0.4578
PK16 42.2281 2.138 79.9 49.5267 0.4700
PK17 43.6507 2.072 11.9 7.5630 0.4812
PK18 43.9530 2.058 4.6 2.9401 0.4836
PK19 46.9158 1.935 861.3 577.2292 0.5078
PK20 47.1651 1.925 447.8 301.3118 0.5099
PK21 48.3951 1.879 89.1 61.1891 0.5203
PK22 48.4596 1.877 146.9 101.0112 0.5209
PK23 51.3956 1.776 11.6 8.3684 0.5466
PK24 51.6626 1.768 14.1 10.2147 0.5490
PK25 51.8128 1.763 2.6 1.9233 0.5503
PK26 52.4788 1.742 0.6 0.4503 0.5563
PK27 52.8867 1.730 10.0 7.3553 0.5601
PK28 53.0580 1.725 30.0 22.2489 0.5616
PK29 53.1785 1.721 26.7 19.8396 0.5627
PK30 53.9039 1.700 184.2 138.4152 0.5694
PK31 54.5908 1.680 27.6 20.9604 0.5758
PK32 58.0342 1.588 316.2 254.1012 0.6088
PK33 58.3589 1.580 254.7 205.6823 0.6120
PK34 58.6857 1.572 269.6 218.9364 0.6153
PK35 58.6887 1.572 546.4 443.6460 0.6153
PK36 59.7449 1.547 38.6 31.8747 0.6259
PK37 60.7267 1.524 0.9 0.7793 0.6358
PK38 61.0151 1.517 0.0 0.0065 0.6388
PK39 61.1252 1.515 2.8 2.3269 0.6399
PK40 61.2537 1.512 0.0 0.0109 0.6412
PK41 62.0258 1.495 4.5 3.8518 0.6492
PK42 62.4193 1.487 0.3 0.2808 0.6533
PK43 62.5705 1.483 4.6 3.9431 0.6549
PK44 62.6789 1.481 2.8 2.4649 0.6560
PK45 64.5383 1.443 79.0 70.4142 0.6758
PK46 65.0475 1.433 8.5 7.6039 0.6813
PK47 65.1536 1.431 5.1 4.5622 0.6824
PK48 65.8340 1.417 0.0 0.0361 0.6899
PK49 66.2150 1.410 0.0 0.0317 0.6941
PK50 67.8230 1.381 53.0 49.7673 0.7120
PK51 68.6188 1.367 271.1 257.9811 0.7211
PK52 69.0207 1.360 79.8 76.4439 0.7257
PK53 69.0485 1.359 48.2 46.1788 0.7260
PK54 69.7864 1.347 9.2 8.9005 0.7346
PK55 70.2767 1.338 2.7 2.6679 0.7403
PK56 71.3820 1.320 1.3 1.2983 0.7534
PK57 71.4828 1.319 0.0 0.0051 0.7546
PK58 71.9452 1.311 3.6 3.6152 0.7601
PK59 72.2097 1.307 6.2 6.2883 0.7633
PK60 72.3108 1.306 3.6 3.6532 0.7645
PK61 72.4289 1.304 3.6 3.6793 0.7659
PK62 72.5803 1.301 5.1 5.1235 0.7678
PK63 72.6678 1.300 0.4 0.3670 0.7688
PK64 73.1019 1.293 0.4 0.4090 0.7741
PK65 73.2025 1.292 2.0 2.0731 0.7754
PK66 73.6300 1.285 9.5 9.8072 0.7806
PK67 73.6829 1.285 16.0 16.4740 0.7813
PK68 73.8306 1.282 2.3 2.4152 0.7831
PK69 74.3890 1.274 40.7 42.4577 0.7901
PK70 75.0526 1.265 0.7 0.7620 0.7984
PK71 76.1303 1.249 0.3 0.3354 0.8121
PK72 77.4356 1.232 29.2 31.9566 0.8290
PK73 77.9095 1.225 99.2 109.3566 0.8352
PK74 78.2816 1.220 135.5 150.2225 0.8402
PK75 78.2896 1.220 44.3 49.0719 0.8403
PK76 78.5510 1.217 17.9 19.9366 0.8438
PK77 78.6001 1.216 45.5 50.7489 0.8444
PK78 79.3036 1.207 23.1 26.0113 0.8539
PK79 79.4505 1.205 15.7 17.6978 0.8558
PK80 80.1687 1.196 0.2 0.2177 0.8656
PK81 80.5216 1.192 0.5 0.6279 0.8705
PK82 80.8785 1.188 1.8 2.0372 0.8754
PK83 81.9069 1.175 1.3 1.5642 0.8898
PK84 81.9338 1.175 3.7 4.3664 0.8902
PK85 82.0666 1.173 0.6 0.7145 0.8920
PK86 82.7146 1.166 3.7 4.4386 0.9013
PK87 82.9085 1.164 8.1 9.7012 0.9040
PK88 82.9950 1.163 5.4 6.3953 0.9053
PK89 83.5840 1.156 31.0 37.3742 0.9138
PK90 83.6808 1.155 32.0 38.6666 0.9152
PK91 84.1436 1.150 6.4 7.7808 0.9219
PK92 85.0174 1.140 0.0 0.0036 0.9348
PK93 85.2268 1.138 0.0 0.0041 0.9380
PK94 86.5967 1.123 30.7 38.7914 0.9587
PK95 87.7107 1.112 50.2 64.6763 0.9759
PK96 87.7848 1.111 44.0 56.7812 0.9771
PK97 88.6196 1.103 14.2 18.6010 0.9902
PK98 88.8877 1.100 0.4 0.4610 0.9945
PK99 88.9839 1.099 0.0 0.0465 0.9960
PK100 89.4707 1.094 0.0 0.0289 1.0038
PK101 89.9307 1.090 0.2 0.2567 1.0113
PK102 90.1223 1.088 0.4 0.5342 1.0144
PK103 90.4648 1.085 0.5 0.7194 1.0200
PK104 90.6091 1.084 1.7 2.3353 1.0224
PK105 90.6470 1.083 2.7 3.6852 1.0230
PK106 90.8124 1.082 1.2 1.6034 1.0258
PK107 90.9463 1.080 0.7 0.9827 1.0280
PK108 91.2349 1.078 0.9 1.1696 1.0328
PK109 91.6635 1.074 1.4 1.8605 1.0399
PK110 91.7856 1.073 37.8 51.9303 1.0420
PK111 91.8910 1.072 7.4 10.1550 1.0438
PK112 92.3162 1.068 5.7 7.8694 1.0510
PK113 93.1669 1.060 3.1 4.4195 1.0656
PK114 93.4559 1.058 1.7 2.4211 1.0706
PK115 93.5395 1.057 2.0 2.8519 1.0721
PK116 94.0272 1.053 1.0 1.4841 1.0806
PK117 95.2071 1.043 13.7 19.9537 1.1017
PK118 95.7631 1.038 33.1 48.5112 1.1117
PK119 96.1315 1.035 41.4 61.1537 1.1185
PK120 96.6022 1.032 51.7 76.9233 1.1272
PK121 96.6911 1.031 71.8 106.9752 1.1288
PK122 96.8598 1.030 16.6 24.8582 1.1320
PK123 96.8848 1.029 77.0 115.0906 1.1324
PK124 97.5338 1.024 0.0 0.0205 1.1446
PK125 97.5551 1.024 5.1 7.7776 1.1450
PK126 98.6833 1.015 0.5 0.7273 1.1666
PK127 99.0088 1.013 0.0 0.0465 1.1730
PK128 99.1705 1.012 0.3 0.5166 1.1761
PK129 99.2679 1.011 0.1 0.1666 1.1780
PK130 99.7612 1.007 0.5 0.8360 1.1878
PK131 99.8699 1.007 0.5 0.7439 1.1899
PK132 100.0816 1.005 0.7 1.1683 1.1942
PK133 100.1628 1.004 0.2 0.3943 1.1958
PK134 100.2281 1.004 1.2 1.9656 1.1971
PK135 100.3965 1.003 0.1 0.0865 1.2005
PK136 100.9565 0.999 29.5 47.2020 1.2118
PK137 101.9930 0.991 12.1 19.7126 1.2332
PK138 102.1546 0.990 0.2 0.2640 1.2365
PK139 102.6604 0.987 3.6 5.9282 1.2472
PK140 103.0970 0.984 0.1 0.1519 1.2565
PK141 103.4540 0.981 0.2 0.4063 1.2641
PK142 103.6518 0.980 0.6 1.0451 1.2684
PK143 105.1774 0.970 14.0 23.9988 1.3020
PK144 105.9323 0.965 13.6 23.6017 1.3191
PK145 106.2093 0.963 14.0 24.4383 1.3254
PK146 106.3595 0.962 21.9 38.3572 1.3289
PK147 106.9287 0.959 5.2 9.1547 1.3421
PK148 107.0795 0.958 5.1 9.0791 1.3457
PK149 107.4605 0.955 0.2 0.3162 1.3546
PK150 107.9711 0.952 0.1 0.2691 1.3668
PK151 108.0488 0.952 0.1 0.1992 1.3687
PK152 109.2112 0.945 3.3 6.0650 1.3970
PK153 109.3130 0.944 1.5 2.7602 1.3996
PK154 109.5902 0.943 1.5 2.7436 1.4065
PK155 109.6301 0.942 0.3 0.5683 1.4075
PK156 109.7469 0.942 0.1 0.2493 1.4104
PK157 109.9513 0.941 1.0 1.8702 1.4155
PK158 110.4951 0.938 0.4 0.7756 1.4294
PK159 110.5228 0.937 22.8 43.0197 1.4301
PK160 110.6782 0.936 3.2 6.1397 1.4340
PK161 110.9324 0.935 2.7 5.0402 1.4406
PK162 110.9866 0.935 6.8 12.8464 1.4420
PK163 111.4043 0.932 12.1 23.2674 1.4529
PK164 111.7143 0.931 12.4 23.9089 1.4610
PK165 112.0024 0.929 1.0 1.9214 1.4687
PK166 112.1961 0.928 0.2 0.3916 1.4738
PK167 113.3260 0.922 0.1 0.2298 1.5045
PK168 113.4040 0.922 1.3 2.6355 1.5067
PK169 114.2128 0.917 13.9 28.0103 1.5293
PK170 114.6491 0.915 9.3 18.9769 1.5417
PK171 115.2247 0.912 32.8 67.3647 1.5583
PK172 115.4228 0.911 28.4 58.6862 1.5641
PK173 115.4373 0.911 38.9 80.3125 1.5645
PK174 115.7308 0.910 31.7 65.7138 1.5731
PK175 115.9200 0.909 0.2 0.4153 1.5787
PK176 116.1335 0.908 13.6 28.3855 1.5850
PK177 116.1582 0.908 8.7 18.1830 1.5858
PK178 116.6650 0.905 0.0 0.1040 1.6010
